data_7217628
loop_
_publ_author_name
'Li, Qipeng'
'Tian, Chongbin'
'Zhang, Huabin'
'Qian, Jinjie'
'Du, Shaowu'

_publ_section_title
;
 An alternative strategy to construct Fe(ii)-based MOFs with multifarious
 structures and magnetic behaviors
;
_journal_issue 39
_journal_name_full CrystEngComm
_journal_page_first 9208
_journal_paper_doi 10.1039/C4CE01414F
_journal_volume 16
_journal_year 2014
_chemical_formula_sum 'C26 H19 Fe2 N5 O9'
_chemical_formula_weight 657.16
_chemical_name_systematic
;
?
;
_space_group_IT_number 2
_symmetry_space_group_name_Hall '-P 1'
_symmetry_space_group_name_H-M 'P -1'
_atom_sites_solution_hydrogens geom
_atom_sites_solution_primary direct
_atom_sites_solution_secondary difmap
_audit_creation_method SHELXL-97
_cell_angle_alpha 105.645(11)
_cell_angle_beta 101.222(9)
_cell_angle_gamma 112.358(5)
_cell_formula_units_Z 2
_cell_length_a 10.4839(18)
_cell_length_b 11.840(3)
_cell_length_c 14.034(2)
_cell_measurement_reflns_used 4114
_cell_measurement_temperature 293(2)
_cell_measurement_theta_max 27.4835
_cell_measurement_theta_min 3.0055
_cell_volume 1462.5(5)
_computing_structure_refinement 'SHELXL-97 (Sheldrick, 1997)'
_computing_structure_solution 'SHELXS-97 (Sheldrick, 1990)'
_diffrn_ambient_temperature 293(2)
_diffrn_measured_fraction_theta_full 0.965
_diffrn_measured_fraction_theta_max 0.965
_diffrn_radiation_monochromator graphite
_diffrn_radiation_source 'fine-focus sealed tube'
_diffrn_radiation_type MoK\a
_diffrn_radiation_wavelength 0.71073
_diffrn_reflns_av_R_equivalents 0.0182
_diffrn_reflns_av_sigmaI/netI 0.0278
_diffrn_reflns_limit_h_max 13
_diffrn_reflns_limit_h_min -12
_diffrn_reflns_limit_k_max 13
_diffrn_reflns_limit_k_min -15
_diffrn_reflns_limit_l_max 12
_diffrn_reflns_limit_l_min -18
_diffrn_reflns_number 11199
_diffrn_reflns_theta_full 27.48
_diffrn_reflns_theta_max 27.48
_diffrn_reflns_theta_min 2.01
_exptl_absorpt_coefficient_mu 1.051
_exptl_crystal_colour Yellow
_exptl_crystal_density_diffrn 1.492
_exptl_crystal_density_method 'not measured'
_exptl_crystal_description Prism
_exptl_crystal_F_000 668
_exptl_crystal_size_max 0.2000
_exptl_crystal_size_mid 0.2000
_exptl_crystal_size_min 0.2000
_refine_diff_density_max 0.905
_refine_diff_density_min -0.834
_refine_diff_density_rms 0.195
_refine_ls_extinction_method none
_refine_ls_goodness_of_fit_ref 1.043
_refine_ls_hydrogen_treatment mixed
_refine_ls_matrix_type full
_refine_ls_number_parameters 379
_refine_ls_number_reflns 6486
_refine_ls_number_restraints 0
_refine_ls_restrained_S_all 1.043
_refine_ls_R_factor_all 0.0430
_refine_ls_R_factor_gt 0.0352
_refine_ls_shift/su_max 0.001
_refine_ls_shift/su_mean 0.000
_refine_ls_structure_factor_coef Fsqd
_refine_ls_weighting_details 'calc w=1/[\s^2^(Fo^2^)+(0.1000P)^2^+0.0000P] where P=(Fo^2^+2Fc^2^)/3'
_refine_ls_weighting_scheme calc
_refine_ls_wR_factor_gt 0.1121
_refine_ls_wR_factor_ref 0.1268
_reflns_number_gt 5724
_reflns_number_total 6486
_reflns_threshold_expression >2sigma(I)
_cod_data_source_file c4ce01414f2.cif
_cod_data_source_block a1
_cod_depositor_comments 'Adding full bibliography for 7217628--7217633.cif.'
_cod_original_cell_volume 1462.3(5)
_cod_original_sg_symbol_H-M P-1
_cod_database_code 7217628

loop_
_symmetry_equiv_pos_as_xyz
'x, y, z'
'-x, -y, -z'

loop_
_atom_site_label
_atom_site_type_symbol
_atom_site_fract_x
_atom_site_fract_y
_atom_site_fract_z
_atom_site_U_iso_or_equiv
_atom_site_adp_type
_atom_site_occupancy
_atom_site_symmetry_multiplicity
_atom_site_calc_flag
_atom_site_refinement_flags
Fe1 Fe -0.18612(3) 1.00651(2) -0.214139(18) 0.01465(10) Uani 1 1 d .
Fe2 Fe -0.55220(3) 0.72517(2) -0.308615(18) 0.01479(10) Uani 1 1 d .
N1 N 0.04902(18) 1.06856(16) -0.15900(12) 0.0178(3) Uani 1 1 d .
C1 C 0.1111(2) 1.10811(18) -0.05513(14) 0.0170(4) Uani 1 1 d .
H1A H 0.0513 1.1043 -0.0138 0.020 Uiso 1 1 calc R
C2 C 0.2596(2) 1.15451(18) -0.00573(14) 0.0162(3) Uani 1 1 d .
C3 C 0.3493(2) 1.1590(2) -0.06714(15) 0.0246(4) Uani 1 1 d .
H3A H 0.4498 1.1923 -0.0367 0.030 Uiso 1 1 calc R
C5 C 0.1357(2) 1.0692(2) -0.21787(15) 0.0230(4) Uani 1 1 d .
H5A H 0.0939 1.0396 -0.2903 0.028 Uiso 1 1 calc R
C4 C 0.2843(2) 1.1119(2) -0.17603(16) 0.0295(5) Uani 1 1 d .
H4A H 0.3403 1.1093 -0.2197 0.035 Uiso 1 1 calc R
O1 O 0.44759(14) 1.25845(13) 0.16001(10) 0.0190(3) Uani 1 1 d .
O2 O 0.21583(15) 1.14511(14) 0.15080(10) 0.0202(3) Uani 1 1 d .
N3 N -0.72588(18) 0.74846(16) -0.24784(12) 0.0186(3) Uani 1 1 d .
C6 C 0.3120(2) 1.18928(18) 0.11118(14) 0.0162(3) Uani 1 1 d .
C13 C -0.6945(2) 0.79991(19) -0.14373(14) 0.0189(4) Uani 1 1 d .
H13A H -0.5996 0.8292 -0.1009 0.023 Uiso 1 1 calc R
C14 C -0.7956(2) 0.81208(18) -0.09595(14) 0.0173(4) Uani 1 1 d .
C15 C -0.9361(2) 0.77301(19) -0.15917(14) 0.0198(4) Uani 1 1 d .
H15A H -1.0063 0.7802 -0.1299 0.024 Uiso 1 1 calc R
N2 N -0.16336(18) 1.16589(16) -0.27049(12) 0.0192(3) Uani 1 1 d .
C11 C -0.2400(2) 1.13734(19) -0.36964(14) 0.0197(4) Uani 1 1 d .
H11A H -0.2953 1.0491 -0.4144 0.024 Uiso 1 1 calc R
C8 C -0.0764(3) 1.3948(2) -0.24012(17) 0.0340(5) Uani 1 1 d .
H8A H -0.0186 1.4822 -0.1943 0.041 Uiso 1 1 calc R
C7 C -0.0827(2) 1.2936(2) -0.20701(15) 0.0256(4) Uani 1 1 d .
H7A H -0.0291 1.3148 -0.1381 0.031 Uiso 1 1 calc R
C10 C -0.2405(2) 1.23289(19) -0.40842(14) 0.0209(4) Uani 1 1 d .
C9 C -0.1565(3) 1.3649(2) -0.34178(16) 0.0292(5) Uani 1 1 d .
H9A H -0.1544 1.4317 -0.3653 0.035 Uiso 1 1 calc R
O9 O -0.42541(14) 0.94110(13) -0.25753(10) 0.0178(3) Uani 1 1 d .
O8 O -0.60323(15) 0.30250(13) -0.61835(11) 0.0223(3) Uani 1 1 d .
O5 O -0.84115(15) 0.87205(14) 0.06435(10) 0.0204(3) Uani 1 1 d .
O7 O -0.78934(15) 0.11131(13) -0.63973(10) 0.0194(3) Uani 1 1 d .
O3 O -0.33498(16) 1.28485(14) -0.54821(10) 0.0229(3) Uani 1 1 d .
O4 O -0.39931(19) 1.07212(15) -0.57653(12) 0.0347(4) Uani 1 1 d .
N4 N -0.67302(18) 0.51021(16) -0.36559(12) 0.0187(3) Uani 1 1 d .
O6 O -0.61211(16) 0.91699(18) 0.07018(11) 0.0341(4) Uani 1 1 d .
C23 C -0.6653(2) 0.43986(18) -0.45485(14) 0.0172(4) Uani 1 1 d .
H23A H -0.6142 0.4853 -0.4909 0.021 Uiso 1 1 calc R
C18 C -0.7451(2) 0.87117(19) 0.02246(14) 0.0188(4) Uani 1 1 d .
C24 C -0.7050(2) 0.23382(18) -0.59311(13) 0.0162(3) Uani 1 1 d .
C17 C -0.8627(2) 0.7106(2) -0.30849(14) 0.0215(4) Uani 1 1 d .
H17A H -0.8868 0.6748 -0.3810 0.026 Uiso 1 1 calc R
C16 C -0.9693(2) 0.7227(2) -0.26769(15) 0.0229(4) Uani 1 1 d .
H16A H -1.0619 0.6975 -0.3122 0.027 Uiso 1 1 calc R
C12 C -0.3326(2) 1.19203(19) -0.52058(14) 0.0209(4) Uani 1 1 d .
C22 C -0.7292(2) 0.30341(19) -0.49636(14) 0.0191(4) Uani 1 1 d .
C19 C -0.7485(3) 0.4438(2) -0.31528(17) 0.0290(5) Uani 1 1 d .
H19A H -0.7546 0.4911 -0.2531 0.035 Uiso 1 1 calc R
C21 C -0.8096(3) 0.2355(2) -0.44433(18) 0.0340(5) Uani 1 1 d .
H21A H -0.8567 0.1437 -0.4709 0.041 Uiso 1 1 calc R
C20 C -0.8181(3) 0.3071(2) -0.3523(2) 0.0423(7) Uani 1 1 d .
H20A H -0.8702 0.2640 -0.3155 0.051 Uiso 1 1 calc R
C25 C 0.6694(8) 1.4856(6) -0.0397(6) 0.133(3) Uani 1 1 d .
N5 N 0.7302(7) 1.5005(8) 0.0428(5) 0.196(4) Uani 1 1 d .
C26 C 0.5926(9) 1.4594(7) -0.1436(5) 0.152(3) Uani 1 1 d .
H26A H 0.5692 1.5299 -0.1452 0.228 Uiso 1 1 calc R
H26B H 0.5040 1.3779 -0.1700 0.228 Uiso 1 1 calc R
H26C H 0.6523 1.4524 -0.1866 0.228 Uiso 1 1 calc R

loop_
_atom_site_aniso_label
_atom_site_aniso_U_11
_atom_site_aniso_U_22
_atom_site_aniso_U_33
_atom_site_aniso_U_23
_atom_site_aniso_U_13
_atom_site_aniso_U_12
Fe1 0.01360(16) 0.01604(16) 0.01017(15) 0.00320(11) 0.00210(10) 0.00483(12)
Fe2 0.01441(16) 0.01576(16) 0.01031(15) 0.00239(11) 0.00298(11) 0.00538(12)
N1 0.0162(7) 0.0203(8) 0.0148(7) 0.0068(6) 0.0040(6) 0.0070(6)
C1 0.0153(9) 0.0195(9) 0.0160(8) 0.0068(7) 0.0052(6) 0.0076(7)
C2 0.0149(9) 0.0170(8) 0.0164(8) 0.0075(7) 0.0039(6) 0.0069(7)
C3 0.0156(9) 0.0364(11) 0.0210(9) 0.0127(8) 0.0058(7) 0.0099(8)
C5 0.0213(10) 0.0309(11) 0.0154(8) 0.0101(8) 0.0064(7) 0.0097(8)
C4 0.0227(10) 0.0494(14) 0.0213(10) 0.0164(9) 0.0127(8) 0.0165(10)
O1 0.0138(6) 0.0236(7) 0.0160(6) 0.0065(5) 0.0024(5) 0.0070(5)
O2 0.0176(7) 0.0254(7) 0.0183(6) 0.0114(5) 0.0059(5) 0.0086(6)
N3 0.0167(8) 0.0186(8) 0.0150(7) 0.0023(6) 0.0026(6) 0.0069(6)
C6 0.0162(8) 0.0173(8) 0.0164(8) 0.0069(7) 0.0045(7) 0.0090(7)
C13 0.0151(9) 0.0214(9) 0.0142(8) 0.0008(7) 0.0020(6) 0.0078(7)
C14 0.0161(9) 0.0161(8) 0.0155(8) 0.0027(6) 0.0037(7) 0.0063(7)
C15 0.0166(9) 0.0216(9) 0.0184(9) 0.0039(7) 0.0055(7) 0.0087(7)
N2 0.0184(8) 0.0181(8) 0.0156(7) 0.0054(6) 0.0013(6) 0.0058(6)
C11 0.0185(9) 0.0169(9) 0.0147(8) 0.0040(7) -0.0001(7) 0.0034(7)
C8 0.0417(13) 0.0165(9) 0.0220(10) 0.0024(8) -0.0047(9) 0.0025(9)
C7 0.0269(10) 0.0213(10) 0.0148(8) 0.0041(7) -0.0032(7) 0.0042(8)
C10 0.0198(9) 0.0207(9) 0.0151(8) 0.0062(7) 0.0010(7) 0.0048(8)
C9 0.0349(12) 0.0188(10) 0.0231(10) 0.0079(8) 0.0011(9) 0.0058(9)
O9 0.0156(6) 0.0172(6) 0.0149(6) 0.0028(5) 0.0021(5) 0.0057(5)
O8 0.0206(7) 0.0192(7) 0.0216(7) 0.0022(5) 0.0114(5) 0.0053(6)
O5 0.0163(6) 0.0281(7) 0.0143(6) 0.0043(5) 0.0052(5) 0.0100(6)
O7 0.0218(7) 0.0164(6) 0.0139(6) 0.0028(5) 0.0054(5) 0.0052(5)
O3 0.0297(8) 0.0220(7) 0.0145(6) 0.0076(5) 0.0032(5) 0.0109(6)
O4 0.0419(10) 0.0209(7) 0.0215(7) 0.0051(6) -0.0091(6) 0.0065(7)
N4 0.0198(8) 0.0174(8) 0.0164(7) 0.0041(6) 0.0074(6) 0.0069(6)
O6 0.0171(7) 0.0504(10) 0.0175(7) -0.0061(6) 0.0007(5) 0.0138(7)
C23 0.0157(8) 0.0183(9) 0.0146(8) 0.0044(7) 0.0058(6) 0.0057(7)
C18 0.0175(9) 0.0195(9) 0.0152(8) 0.0018(7) 0.0027(7) 0.0090(7)
C24 0.0165(8) 0.0165(8) 0.0135(8) 0.0036(6) 0.0038(6) 0.0074(7)
C17 0.0203(9) 0.0251(10) 0.0129(8) 0.0029(7) 0.0019(7) 0.0092(8)
C16 0.0165(9) 0.0282(10) 0.0177(9) 0.0048(8) 0.0004(7) 0.0091(8)
C12 0.0193(9) 0.0221(9) 0.0158(8) 0.0072(7) 0.0019(7) 0.0060(8)
C22 0.0189(9) 0.0196(9) 0.0172(8) 0.0052(7) 0.0076(7) 0.0078(7)
C19 0.0429(13) 0.0238(10) 0.0229(10) 0.0075(8) 0.0207(9) 0.0140(10)
C21 0.0484(14) 0.0166(10) 0.0355(12) 0.0074(9) 0.0277(11) 0.0085(10)
C20 0.0696(19) 0.0252(11) 0.0407(13) 0.0158(10) 0.0417(13) 0.0165(12)
C25 0.102(5) 0.100(4) 0.123(5) 0.042(4) -0.019(4) 0.001(3)
N5 0.107(5) 0.209(8) 0.153(6) 0.095(5) -0.023(4) -0.029(4)
C26 0.175(7) 0.102(5) 0.127(5) 0.027(4) -0.023(5) 0.058(5)

loop_
_atom_type_symbol
_atom_type_description
_atom_type_scat_dispersion_real
_atom_type_scat_dispersion_imag
_atom_type_scat_source
C C 0.0033 0.0016 'International Tables Vol C Tables 4.2.6.8 and 6.1.1.4'
H H 0.0000 0.0000 'International Tables Vol C Tables 4.2.6.8 and 6.1.1.4'
N N 0.0061 0.0033 'International Tables Vol C Tables 4.2.6.8 and 6.1.1.4'
O O 0.0106 0.0060 'International Tables Vol C Tables 4.2.6.8 and 6.1.1.4'
Fe Fe 0.3463 0.8444 'International Tables Vol C Tables 4.2.6.8 and 6.1.1.4'

loop_
_geom_angle_atom_site_label_1
_geom_angle_atom_site_label_2
_geom_angle_atom_site_label_3
_geom_angle
_geom_angle_site_symmetry_1
_geom_angle_site_symmetry_3
O7 Fe1 O5 179.46(6) 2_464 2_475
O7 Fe1 O2 94.12(6) 2_464 2_575
O5 Fe1 O2 86.00(6) 2_475 2_575
O7 Fe1 N2 89.48(6) 2_464 .
O5 Fe1 N2 90.42(6) 2_475 .
O2 Fe1 N2 175.78(6) 2_575 .
O7 Fe1 N1 91.87(6) 2_464 .
O5 Fe1 N1 87.61(6) 2_475 .
O2 Fe1 N1 87.69(6) 2_575 .
N2 Fe1 N1 94.41(6) . .
O7 Fe1 O9 91.53(5) 2_464 .
O5 Fe1 O9 89.00(5) 2_475 .
O2 Fe1 O9 88.64(5) 2_575 .
N2 Fe1 O9 89.06(6) . .
N1 Fe1 O9 175.17(5) . .
O3 Fe2 O1 175.79(6) 2_474 2_575
O3 Fe2 O8 86.32(6) 2_474 2_464
O1 Fe2 O8 97.69(6) 2_575 2_464
O3 Fe2 N4 88.48(6) 2_474 .
O1 Fe2 N4 93.00(6) 2_575 .
O8 Fe2 N4 87.14(6) 2_464 .
O3 Fe2 O9 90.16(5) 2_474 .
O1 Fe2 O9 88.54(5) 2_575 .
O8 Fe2 O9 90.21(5) 2_464 .
N4 Fe2 O9 177.09(5) . .
O3 Fe2 N3 88.63(6) 2_474 .
O1 Fe2 N3 87.38(6) 2_575 .
O8 Fe2 N3 174.83(6) 2_464 .
N4 Fe2 N3 91.59(6) . .
O9 Fe2 N3 90.94(6) . .
C1 N1 C5 117.30(17) . .
C1 N1 Fe1 115.67(12) . .
C5 N1 Fe1 127.02(13) . .
N1 C1 C2 123.74(17) . .
C1 C2 C3 118.45(17) . .
C1 C2 C6 117.54(17) . .
C3 C2 C6 123.89(17) . .
C2 C3 C4 118.15(19) . .
N1 C5 C4 123.12(18) . .
C5 C4 C3 119.12(19) . .
C6 O1 Fe2 124.37(12) . 2_575
C6 O2 Fe1 126.24(12) . 2_575
C13 N3 C17 117.07(17) . .
C13 N3 Fe2 118.31(13) . .
C17 N3 Fe2 124.58(13) . .
O2 C6 O1 125.93(16) . .
O2 C6 C2 116.43(16) . .
O1 C6 C2 117.63(16) . .
N3 C13 C14 123.87(17) . .
C15 C14 C13 118.52(17) . .
C15 C14 C18 123.34(17) . .
C13 C14 C18 118.11(16) . .
C14 C15 C16 118.30(18) . .
C11 N2 C7 117.87(17) . .
C11 N2 Fe1 119.74(13) . .
C7 N2 Fe1 122.22(13) . .
N2 C11 C10 123.08(17) . .
C9 C8 C7 119.40(19) . .
N2 C7 C8 122.53(18) . .
C11 C10 C9 118.47(17) . .
C11 C10 C12 119.66(17) . .
C9 C10 C12 121.86(18) . .
C8 C9 C10 118.64(19) . .
Fe2 O9 Fe1 112.07(6) . .
C24 O8 Fe2 137.02(13) . 2_464
C18 O5 Fe1 128.79(12) . 2_475
C24 O7 Fe1 126.67(12) . 2_464
C12 O3 Fe2 129.11(12) . 2_474
C19 N4 C23 117.64(17) . .
C19 N4 Fe2 124.61(13) . .
C23 N4 Fe2 117.67(12) . .
N4 C23 C22 123.65(17) . .
O6 C18 O5 125.72(17) . .
O6 C18 C14 117.25(17) . .
O5 C18 C14 117.01(16) . .
O8 C24 O7 126.79(17) . .
O8 C24 C22 116.95(16) . .
O7 C24 C22 116.26(16) . .
N3 C17 C16 122.96(17) . .
C17 C16 C15 119.22(17) . .
O4 C12 O3 126.20(17) . .
O4 C12 C10 117.89(17) . .
O3 C12 C10 115.92(17) . .
C23 C22 C21 118.14(17) . .
C23 C22 C24 119.52(17) . .
C21 C22 C24 122.29(17) . .
N4 C19 C20 122.50(19) . .
C20 C21 C22 118.6(2) . .
C21 C20 C19 119.5(2) . .
N5 C25 C26 176.7(9) . .

loop_
_geom_bond_atom_site_label_1
_geom_bond_atom_site_label_2
_geom_bond_distance
_geom_bond_site_symmetry_2
Fe1 O7 2.0485(13) 2_464
Fe1 O5 2.0955(13) 2_475
Fe1 O2 2.1569(14) 2_575
Fe1 N2 2.1859(17) .
Fe1 N1 2.1883(17) .
Fe1 O9 2.2220(14) .
Fe2 O3 2.0712(13) 2_474
Fe2 O1 2.0784(13) 2_575
Fe2 O8 2.1653(14) 2_464
Fe2 N4 2.1855(17) .
Fe2 O9 2.2073(14) .
Fe2 N3 2.2312(17) .
N1 C1 1.341(2) .
N1 C5 1.341(3) .
C1 C2 1.389(3) .
C2 C3 1.390(3) .
C2 C6 1.509(2) .
C3 C4 1.399(3) .
C5 C4 1.383(3) .
O1 C6 1.262(2) .
O1 Fe2 2.0784(13) 2_575
O2 C6 1.254(2) .
O2 Fe1 2.1569(14) 2_575
N3 C13 1.340(2) .
N3 C17 1.346(2) .
C13 C14 1.390(3) .
C14 C15 1.386(3) .
C14 C18 1.510(2) .
C15 C16 1.393(3) .
N2 C11 1.342(2) .
N2 C7 1.343(2) .
C11 C10 1.382(3) .
C8 C9 1.379(3) .
C8 C7 1.381(3) .
C10 C9 1.392(3) .
C10 C12 1.512(2) .
O8 C24 1.252(2) .
O8 Fe2 2.1653(14) 2_464
O5 C18 1.263(2) .
O5 Fe1 2.0955(13) 2_475
O7 C24 1.265(2) .
O7 Fe1 2.0485(13) 2_464
O3 C12 1.267(2) .
O3 Fe2 2.0712(13) 2_474
O4 C12 1.245(2) .
N4 C19 1.337(3) .
N4 C23 1.341(2) .
O6 C18 1.245(2) .
C23 C22 1.384(3) .
C24 C22 1.509(2) .
C17 C16 1.387(3) .
C22 C21 1.390(3) .
C19 C20 1.386(3) .
C21 C20 1.381(3) .
C25 N5 1.138(7) .
C25 C26 1.407(8) .
